data_7236158
loop_
_publ_author_name
'Galpothdeniya, Waduge Indika S.'
'Fronczek, Frank R.'
'Cong, Mingyan'
'Bhattarai, Nimisha'
'Siraj, Noureen'
'Warner, Isiah M.'

_publ_section_title
;
 Tunable GUMBOS-based sensor array for label-free detection and
 discrimination of proteins
;
_journal_issue 8
_journal_name_full 'Journal of Materials Chemistry B'
_journal_page_first 1414
_journal_paper_doi 10.1039/C5TB02038G
_journal_volume 4
_journal_year 2016
_chemical_formula_moiety 'C25 H22 P, C17 H14 N O3 S, C H2 Cl2'
_chemical_formula_sum 'C43 H38 Cl2 N O3 P S'
_chemical_formula_weight 750.67
_space_group_IT_number 1
_space_group_name_Hall 'P 1'
_space_group_name_H-M_alt 'P 1'
_symmetry_cell_setting triclinic
_symmetry_space_group_name_Hall 'P 1'
_symmetry_space_group_name_H-M 'P 1'
_atom_sites_solution_hydrogens geom
_atom_sites_solution_primary direct
_atom_sites_solution_secondary difmap
_audit_creation_method SHELXL-97
_audit_update_record
;
2015-04-10 deposited with the CCDC.
2016-01-19 downloaded from the CCDC.
;
_cell_angle_alpha 61.537(2)
_cell_angle_beta 78.686(2)
_cell_angle_gamma 66.103(2)
_cell_formula_units_Z 1
_cell_length_a 10.0089(4)
_cell_length_b 10.4658(4)
_cell_length_c 10.8995(4)
_cell_measurement_reflns_used 7222
_cell_measurement_temperature 90.0(5)
_cell_measurement_theta_max 34.93
_cell_measurement_theta_min 3.08
_cell_volume 917.68(6)
_computing_cell_refinement 'Bruker SAINT'
_computing_data_collection 'Bruker APEX2'
_computing_data_reduction 'Bruker SAINT'
_computing_molecular_graphics 'ORTEP-3 for Windows (Farrugia, 2012)'
_computing_publication_material 'SHELXL-97 (Sheldrick, 2008)'
_computing_structure_refinement 'SHELXL-97 (Sheldrick, 2008)'
_computing_structure_solution 'SHELXS-97 (Sheldrick, 2008)'
_diffrn_ambient_temperature 90.0(5)
_diffrn_measured_fraction_theta_full 0.998
_diffrn_measured_fraction_theta_max 0.959
_diffrn_measurement_device_type 'Bruker Kappa APEX-II DUO'
_diffrn_measurement_method '\f and \w scans'
_diffrn_radiation_monochromator 'TRIUMPH curved graphite'
_diffrn_radiation_source 'fine-focus sealed tube'
_diffrn_radiation_type MoK\a
_diffrn_radiation_wavelength 0.71073
_diffrn_reflns_av_R_equivalents 0.0216
_diffrn_reflns_av_sigmaI/netI 0.0446
_diffrn_reflns_limit_h_max 16
_diffrn_reflns_limit_h_min -15
_diffrn_reflns_limit_k_max 16
_diffrn_reflns_limit_k_min -16
_diffrn_reflns_limit_l_max 17
_diffrn_reflns_limit_l_min -16
_diffrn_reflns_number 14763
_diffrn_reflns_theta_full 25.00
_diffrn_reflns_theta_max 35.01
_diffrn_reflns_theta_min 2.13
_exptl_absorpt_coefficient_mu 0.320
_exptl_absorpt_correction_T_max 0.9596
_exptl_absorpt_correction_T_min 0.8625
_exptl_absorpt_correction_type multi-scan
_exptl_absorpt_process_details 'SADABS (Sheldrick, 2004)'
_exptl_crystal_colour colourless
_exptl_crystal_density_diffrn 1.358
_exptl_crystal_density_method 'not measured'
_exptl_crystal_description plate
_exptl_crystal_F_000 392
_exptl_crystal_recrystallization_method 'Re-crystallisation from solvent: dichloromethane/chloroform'
_exptl_crystal_size_max 0.33
_exptl_crystal_size_mid 0.23
_exptl_crystal_size_min 0.13
_refine_diff_density_max 0.665
_refine_diff_density_min -0.539
_refine_diff_density_rms 0.078
_refine_ls_abs_structure_details '4745 Friedel pairs (Flack, 1983) '
_refine_ls_abs_structure_Flack 0.03(4)
_refine_ls_extinction_method none
_refine_ls_goodness_of_fit_ref 1.040
_refine_ls_hydrogen_treatment mixed
_refine_ls_matrix_type full
_refine_ls_number_parameters 465
_refine_ls_number_reflns 12497
_refine_ls_number_restraints 3
_refine_ls_restrained_S_all 1.040
_refine_ls_R_factor_all 0.0501
_refine_ls_R_factor_gt 0.0412
_refine_ls_shift/su_max 0.001
_refine_ls_shift/su_mean 0.000
_refine_ls_structure_factor_coef Fsqd
_refine_ls_weighting_details 'calc w=1/[\s^2^(Fo^2^)+(0.0595P)^2^+0.1456P] where P=(Fo^2^+2Fc^2^)/3'
_refine_ls_weighting_scheme calc
_refine_ls_wR_factor_gt 0.1001
_refine_ls_wR_factor_ref 0.1064
_reflns_number_gt 11156
_reflns_number_total 12497
_reflns_threshold_expression I>2\s(I)
_cod_data_source_file c5tb02038g2.cif
_cod_data_source_block B
_cod_depositor_comments
;
The following automatic conversions were performed:

data item '_symmetry_cell_setting' value 'Triclinic' was changed to
'triclinic' in accordance with the
/home/saulius/struct/COD-crude-data/automatic-downloads/DataCite-retrospective/RSC/depositions/lib/dictionaries/cif_core.dic
dictionary named 'cif_core.dic' version 2.4.2 last updated on
2011-04-26.

Automatic conversion script
Id: cif_fix_values 6909 2019-04-08 15:41:33Z antanas 
;
_cod_original_sg_symbol_Hall 'P 1 '
_cod_original_sg_symbol_H-M 'P 1   '
_cod_database_code 7236158

loop_
_symmetry_equiv_pos_as_xyz
'x, y, z'

loop_
_atom_site_label
_atom_site_type_symbol
_atom_site_fract_x
_atom_site_fract_y
_atom_site_fract_z
_atom_site_U_iso_or_equiv
_atom_site_adp_type
_atom_site_occupancy
_atom_site_symmetry_multiplicity
_atom_site_calc_flag
_atom_site_refinement_flags
S1 S 0.83760(4) 0.59173(4) 0.87007(4) 0.01277(7) Uani 1 1 d .
O1 O 0.78802(16) 0.60745(17) 0.99882(15) 0.0206(3) Uani 1 1 d .
O2 O 0.99309(14) 0.50296(16) 0.86840(16) 0.0188(3) Uani 1 1 d .
O3 O 0.79063(15) 0.74191(15) 0.74704(15) 0.0177(2) Uani 1 1 d .
N1 N 0.56091(17) -0.01245(17) 0.80670(18) 0.0162(3) Uani 1 1 d .
H1N H 0.627(3) -0.092(3) 0.792(3) 0.019 Uiso 1 1 d .
C1 C 0.74749(18) 0.48149(19) 0.86065(18) 0.0126(3) Uani 1 1 d .
C2 C 0.59492(18) 0.54883(19) 0.83396(19) 0.0140(3) Uani 1 1 d .
H2 H 0.5406 0.6517 0.8238 0.017 Uiso 1 1 calc R
C3 C 0.52632(18) 0.46436(19) 0.82293(19) 0.0136(3) Uani 1 1 d .
H3 H 0.4242 0.5097 0.8059 0.016 Uiso 1 1 calc R
C4 C 0.60502(17) 0.31053(18) 0.83654(18) 0.0116(3) Uani 1 1 d .
C5 C 0.53737(18) 0.22511(19) 0.81808(19) 0.0131(3) Uani 1 1 d .
H5 H 0.4358 0.2700 0.7986 0.016 Uiso 1 1 calc R
C6 C 0.61713(18) 0.07755(19) 0.82797(19) 0.0130(3) Uani 1 1 d .
C7 C 0.76921(18) 0.00961(19) 0.8615(2) 0.0153(3) Uani 1 1 d .
H7 H 0.8242 -0.0931 0.8715 0.018 Uiso 1 1 calc R
C8 C 0.83662(19) 0.0901(2) 0.8791(2) 0.0151(3) Uani 1 1 d .
H8 H 0.9379 0.0428 0.9005 0.018 Uiso 1 1 calc R
C9 C 0.75750(17) 0.24385(18) 0.86604(18) 0.0122(3) Uani 1 1 d .
C10 C 0.82606(18) 0.33199(19) 0.87776(19) 0.0131(3) Uani 1 1 d .
H10 H 0.9275 0.2873 0.8977 0.016 Uiso 1 1 calc R
C11 C 0.43318(19) 0.0517(2) 0.72745(19) 0.0153(3) Uani 1 1 d .
C12 C 0.2955(2) 0.1275(2) 0.7684(2) 0.0172(3) Uani 1 1 d .
H12 H 0.2840 0.1375 0.8523 0.021 Uiso 1 1 calc R
C13 C 0.1742(2) 0.1887(2) 0.6852(2) 0.0189(3) Uani 1 1 d .
H13 H 0.0807 0.2407 0.7137 0.023 Uiso 1 1 calc R
C14 C 0.1864(2) 0.1758(2) 0.5622(2) 0.0191(3) Uani 1 1 d .
C15 C 0.3243(2) 0.0961(2) 0.5239(2) 0.0198(3) Uani 1 1 d .
H15 H 0.3352 0.0848 0.4406 0.024 Uiso 1 1 calc R
C16 C 0.44631(19) 0.0330(2) 0.6063(2) 0.0181(3) Uani 1 1 d .
H16 H 0.5390 -0.0231 0.5799 0.022 Uiso 1 1 calc R
C17 C 0.0537(2) 0.2451(3) 0.4733(3) 0.0309(5) Uani 1 1 d .
H17A H -0.0329 0.2417 0.5332 0.046 Uiso 1 1 calc R
H17B H 0.0678 0.1851 0.4219 0.046 Uiso 1 1 calc R
H17C H 0.0401 0.3536 0.4070 0.046 Uiso 1 1 calc R
P1 P 0.55548(4) 0.59409(5) 0.31980(4) 0.01213(8) Uani 1 1 d .
C18 C 0.47185(18) 0.7239(2) 0.14828(19) 0.0144(3) Uani 1 1 d .
H18A H 0.5491 0.7413 0.0769 0.017 Uiso 1 1 calc R
H18B H 0.4196 0.6742 0.1270 0.017 Uiso 1 1 calc R
C19 C 0.36576(19) 0.8788(2) 0.14166(19) 0.0147(3) Uani 1 1 d .
C20 C 0.2162(2) 0.9059(2) 0.1570(2) 0.0201(3) Uani 1 1 d .
H20 H 0.1824 0.8277 0.1694 0.024 Uiso 1 1 calc R
C21 C 0.1163(2) 1.0456(3) 0.1542(2) 0.0270(4) Uani 1 1 d .
H21 H 0.0149 1.0629 0.1638 0.032 Uiso 1 1 calc R
C22 C 0.1643(3) 1.1601(3) 0.1376(2) 0.0289(4) Uani 1 1 d .
H22 H 0.0960 1.2555 0.1365 0.035 Uiso 1 1 calc R
C23 C 0.3125(3) 1.1348(2) 0.1225(2) 0.0246(4) Uani 1 1 d .
H23 H 0.3455 1.2133 0.1106 0.029 Uiso 1 1 calc R
C24 C 0.4138(2) 0.9940(2) 0.1249(2) 0.0177(3) Uani 1 1 d .
H24 H 0.5152 0.9771 0.1151 0.021 Uiso 1 1 calc R
C25 C 0.63017(18) 0.39715(19) 0.34169(19) 0.0143(3) Uani 1 1 d .
C26 C 0.6890(2) 0.2767(2) 0.4714(2) 0.0182(3) Uani 1 1 d .
H26 H 0.6847 0.2995 0.5469 0.022 Uiso 1 1 calc R
C27 C 0.7535(2) 0.1242(2) 0.4893(2) 0.0217(4) Uani 1 1 d .
H27 H 0.7945 0.0423 0.5768 0.026 Uiso 1 1 calc R
C28 C 0.7580(2) 0.0913(2) 0.3791(3) 0.0249(4) Uani 1 1 d .
H28 H 0.8014 -0.0134 0.3918 0.030 Uiso 1 1 calc R
C29 C 0.7000(2) 0.2098(2) 0.2510(2) 0.0239(4) Uani 1 1 d .
H29 H 0.7035 0.1861 0.1762 0.029 Uiso 1 1 calc R
C30 C 0.6364(2) 0.3637(2) 0.2311(2) 0.0185(3) Uani 1 1 d .
H30 H 0.5977 0.4453 0.1426 0.022 Uiso 1 1 calc R
C31 C 0.69767(18) 0.64690(19) 0.33839(18) 0.0131(3) Uani 1 1 d .
C32 C 0.77631(19) 0.7150(2) 0.22135(19) 0.0160(3) Uani 1 1 d .
H32 H 0.7515 0.7383 0.1313 0.019 Uiso 1 1 calc R
C33 C 0.8911(2) 0.7488(2) 0.2369(2) 0.0176(3) Uani 1 1 d .
H33 H 0.9435 0.7970 0.1572 0.021 Uiso 1 1 calc R
C34 C 0.9290(2) 0.7121(2) 0.3685(2) 0.0185(3) Uani 1 1 d .
H34 H 1.0082 0.7341 0.3788 0.022 Uiso 1 1 calc R
C35 C 0.8516(2) 0.6434(2) 0.4855(2) 0.0192(3) Uani 1 1 d .
H35 H 0.8785 0.6181 0.5754 0.023 Uiso 1 1 calc R
C36 C 0.7352(2) 0.6114(2) 0.47126(19) 0.0169(3) Uani 1 1 d .
H36 H 0.6813 0.5659 0.5510 0.020 Uiso 1 1 calc R
C37 C 0.41598(18) 0.61482(19) 0.44767(18) 0.0132(3) Uani 1 1 d .
C38 C 0.33686(19) 0.5147(2) 0.50774(19) 0.0152(3) Uani 1 1 d .
H38 H 0.3647 0.4265 0.4906 0.018 Uiso 1 1 calc R
C39 C 0.21690(19) 0.5461(2) 0.5929(2) 0.0168(3) Uani 1 1 d .
H39 H 0.1650 0.4768 0.6366 0.020 Uiso 1 1 calc R
C40 C 0.1726(2) 0.6786(2) 0.6146(2) 0.0172(3) Uani 1 1 d .
H40 H 0.0885 0.7015 0.6697 0.021 Uiso 1 1 calc R
C41 C 0.2520(2) 0.7772(2) 0.5552(2) 0.0173(3) Uani 1 1 d .
H41 H 0.2230 0.8663 0.5715 0.021 Uiso 1 1 calc R
C42 C 0.37327(19) 0.7458(2) 0.4724(2) 0.0163(3) Uani 1 1 d .
H42 H 0.4274 0.8131 0.4325 0.020 Uiso 1 1 calc R
C43 C 0.1555(2) 0.5756(3) 1.0242(3) 0.0297(5) Uani 1 1 d .
H43A H 0.0501 0.5962 1.0452 0.036 Uiso 1 1 calc R
H43B H 0.1889 0.5091 0.9750 0.036 Uiso 1 1 calc R
Cl1 Cl 0.25316(6) 0.47669(6) 1.18138(7) 0.03190(12) Uani 1 1 d .
Cl2 Cl 0.18201(7) 0.75500(6) 0.91436(6) 0.03241(12) Uani 1 1 d .

loop_
_atom_site_aniso_label
_atom_site_aniso_U_11
_atom_site_aniso_U_22
_atom_site_aniso_U_33
_atom_site_aniso_U_23
_atom_site_aniso_U_13
_atom_site_aniso_U_12
S1 0.01398(17) 0.01549(16) 0.01351(18) -0.00905(15) 0.00326(13) -0.00792(13)
O1 0.0275(7) 0.0283(7) 0.0176(7) -0.0160(6) 0.0079(5) -0.0173(6)
O2 0.0128(5) 0.0199(6) 0.0277(7) -0.0129(5) 0.0033(5) -0.0080(4)
O3 0.0222(6) 0.0167(5) 0.0174(6) -0.0082(5) 0.0025(5) -0.0103(5)
N1 0.0160(6) 0.0149(6) 0.0209(8) -0.0091(6) -0.0017(5) -0.0065(5)
C1 0.0144(7) 0.0148(6) 0.0123(7) -0.0080(6) 0.0018(5) -0.0071(5)
C2 0.0133(7) 0.0135(6) 0.0159(8) -0.0079(6) 0.0004(6) -0.0039(5)
C3 0.0115(6) 0.0133(6) 0.0156(8) -0.0069(6) -0.0007(6) -0.0033(5)
C4 0.0118(6) 0.0127(6) 0.0110(7) -0.0053(6) 0.0019(5) -0.0059(5)
C5 0.0133(6) 0.0131(6) 0.0144(7) -0.0063(6) -0.0002(5) -0.0057(5)
C6 0.0150(7) 0.0127(6) 0.0134(7) -0.0063(6) 0.0011(6) -0.0070(5)
C7 0.0145(7) 0.0125(6) 0.0195(8) -0.0080(6) -0.0017(6) -0.0036(5)
C8 0.0135(6) 0.0143(6) 0.0183(8) -0.0080(6) -0.0018(6) -0.0041(5)
C9 0.0124(6) 0.0133(6) 0.0128(7) -0.0072(6) 0.0004(5) -0.0050(5)
C10 0.0108(6) 0.0156(7) 0.0152(8) -0.0093(6) 0.0012(5) -0.0043(5)
C11 0.0170(7) 0.0155(7) 0.0167(8) -0.0071(6) 0.0006(6) -0.0093(6)
C12 0.0168(7) 0.0220(8) 0.0177(8) -0.0108(7) 0.0036(6) -0.0107(6)
C13 0.0146(7) 0.0227(8) 0.0239(9) -0.0126(7) 0.0031(6) -0.0094(6)
C14 0.0163(7) 0.0221(8) 0.0250(10) -0.0125(7) -0.0015(7) -0.0094(6)
C15 0.0203(8) 0.0245(8) 0.0212(9) -0.0133(7) 0.0012(7) -0.0111(7)
C16 0.0150(7) 0.0226(8) 0.0233(9) -0.0150(7) 0.0028(6) -0.0083(6)
C17 0.0197(9) 0.0415(12) 0.0392(13) -0.0232(11) -0.0066(9) -0.0086(8)
P1 0.01163(17) 0.01454(17) 0.01216(19) -0.00705(16) 0.00255(14) -0.00632(14)
C18 0.0151(7) 0.0167(7) 0.0128(7) -0.0073(6) -0.0003(6) -0.0059(5)
C19 0.0154(7) 0.0156(7) 0.0118(7) -0.0054(6) 0.0011(6) -0.0058(6)
C20 0.0153(7) 0.0243(8) 0.0173(9) -0.0078(7) 0.0000(6) -0.0058(6)
C21 0.0174(8) 0.0274(9) 0.0224(10) -0.0086(8) 0.0015(7) 0.0009(7)
C22 0.0300(11) 0.0223(9) 0.0230(11) -0.0103(8) -0.0007(8) 0.0016(8)
C23 0.0366(11) 0.0173(8) 0.0189(10) -0.0071(7) -0.0019(8) -0.0092(7)
C24 0.0206(8) 0.0158(7) 0.0149(8) -0.0053(6) 0.0004(6) -0.0070(6)
C25 0.0138(7) 0.0149(7) 0.0157(8) -0.0080(6) 0.0041(6) -0.0069(5)
C26 0.0169(7) 0.0179(7) 0.0197(9) -0.0080(7) 0.0020(6) -0.0075(6)
C27 0.0191(8) 0.0180(7) 0.0232(10) -0.0062(7) 0.0036(7) -0.0074(6)
C28 0.0233(9) 0.0178(8) 0.0329(11) -0.0144(8) 0.0110(8) -0.0079(7)
C29 0.0303(10) 0.0233(9) 0.0245(10) -0.0167(8) 0.0106(8) -0.0130(8)
C30 0.0208(8) 0.0198(7) 0.0168(8) -0.0104(7) 0.0062(6) -0.0090(6)
C31 0.0120(6) 0.0160(7) 0.0137(7) -0.0081(6) 0.0020(5) -0.0063(5)
C32 0.0170(7) 0.0225(8) 0.0123(8) -0.0090(6) 0.0029(6) -0.0104(6)
C33 0.0163(7) 0.0262(8) 0.0156(8) -0.0113(7) 0.0043(6) -0.0120(6)
C34 0.0158(7) 0.0252(8) 0.0201(9) -0.0126(7) 0.0014(6) -0.0101(6)
C35 0.0203(8) 0.0286(9) 0.0153(8) -0.0126(7) 0.0011(6) -0.0121(7)
C36 0.0170(7) 0.0237(8) 0.0127(8) -0.0090(7) 0.0030(6) -0.0099(6)
C37 0.0119(6) 0.0157(7) 0.0120(7) -0.0065(6) 0.0025(5) -0.0056(5)
C38 0.0156(7) 0.0156(7) 0.0142(8) -0.0058(6) 0.0004(6) -0.0068(6)
C39 0.0125(7) 0.0194(7) 0.0187(8) -0.0069(7) 0.0021(6) -0.0087(6)
C40 0.0144(7) 0.0214(8) 0.0148(8) -0.0080(7) 0.0020(6) -0.0066(6)
C41 0.0159(7) 0.0188(7) 0.0181(8) -0.0105(7) 0.0052(6) -0.0065(6)
C42 0.0165(7) 0.0179(7) 0.0160(8) -0.0082(6) 0.0047(6) -0.0088(6)
C43 0.0235(9) 0.0368(11) 0.0381(13) -0.0236(10) -0.0042(9) -0.0091(8)
Cl1 0.0325(3) 0.0292(2) 0.0397(3) -0.0149(2) -0.0070(2) -0.0137(2)
Cl2 0.0336(3) 0.0303(2) 0.0310(3) -0.0185(2) -0.0029(2) -0.0021(2)

loop_
_atom_type_symbol
_atom_type_description
_atom_type_scat_dispersion_real
_atom_type_scat_dispersion_imag
_atom_type_scat_source
C C 0.0033 0.0016 'International Tables Vol C Tables 4.2.6.8 and 6.1.1.4'
H H 0.0000 0.0000 'International Tables Vol C Tables 4.2.6.8 and 6.1.1.4'
N N 0.0061 0.0033 'International Tables Vol C Tables 4.2.6.8 and 6.1.1.4'
O O 0.0106 0.0060 'International Tables Vol C Tables 4.2.6.8 and 6.1.1.4'
P P 0.1023 0.0942 'International Tables Vol C Tables 4.2.6.8 and 6.1.1.4'
S S 0.1246 0.1234 'International Tables Vol C Tables 4.2.6.8 and 6.1.1.4'
Cl Cl 0.1484 0.1585 'International Tables Vol C Tables 4.2.6.8 and 6.1.1.4'

loop_
_geom_angle_atom_site_label_1
_geom_angle_atom_site_label_2
_geom_angle_atom_site_label_3
_geom_angle
O2 S1 O1 113.71(9)
O2 S1 O3 112.92(8)
O1 S1 O3 111.81(8)
O2 S1 C1 105.51(8)
O1 S1 C1 106.46(8)
O3 S1 C1 105.67(8)
C6 N1 C11 123.35(14)
C6 N1 H1N 115.7(17)
C11 N1 H1N 110.1(17)
C10 C1 C2 120.38(14)
C10 C1 S1 119.69(12)
C2 C1 S1 119.93(12)
C3 C2 C1 119.69(15)
C3 C2 H2 120.2
C1 C2 H2 120.2
C2 C3 C4 121.45(15)
C2 C3 H3 119.3
C4 C3 H3 119.3
C5 C4 C3 122.09(14)
C5 C4 C9 119.88(14)
C3 C4 C9 118.00(13)
C6 C5 C4 120.97(15)
C6 C5 H5 119.5
C4 C5 H5 119.5
C5 C6 N1 124.85(15)
C5 C6 C7 118.85(14)
N1 C6 C7 116.30(14)
C8 C7 C6 121.09(15)
C8 C7 H7 119.5
C6 C7 H7 119.5
C7 C8 C9 121.06(15)
C7 C8 H8 119.5
C9 C8 H8 119.5
C10 C9 C8 122.10(14)
C10 C9 C4 119.78(14)
C8 C9 C4 118.10(14)
C1 C10 C9 120.66(15)
C1 C10 H10 119.7
C9 C10 H10 119.7
C12 C11 C16 119.07(16)
C12 C11 N1 122.47(16)
C16 C11 N1 118.42(16)
C11 C12 C13 119.62(17)
C11 C12 H12 120.2
C13 C12 H12 120.2
C14 C13 C12 121.91(17)
C14 C13 H13 119.0
C12 C13 H13 119.0
C13 C14 C15 118.04(17)
C13 C14 C17 120.76(18)
C15 C14 C17 121.20(18)
C16 C15 C14 120.84(18)
C16 C15 H15 119.6
C14 C15 H15 119.6
C15 C16 C11 120.45(17)
C15 C16 H16 119.8
C11 C16 H16 119.8
C14 C17 H17A 109.5
C14 C17 H17B 109.5
H17A C17 H17B 109.5
C14 C17 H17C 109.5
H17A C17 H17C 109.5
H17B C17 H17C 109.5
C25 P1 C37 110.61(8)
C25 P1 C31 109.72(8)
C37 P1 C31 109.02(8)
C25 P1 C18 109.39(8)
C37 P1 C18 107.68(8)
C31 P1 C18 110.40(8)
C19 C18 P1 111.36(12)
C19 C18 H18A 109.4
P1 C18 H18A 109.4
C19 C18 H18B 109.4
P1 C18 H18B 109.4
H18A C18 H18B 108.0
C24 C19 C20 118.97(16)
C24 C19 C18 121.56(15)
C20 C19 C18 119.44(15)
C21 C20 C19 120.80(19)
C21 C20 H20 119.6
C19 C20 H20 119.6
C20 C21 C22 120.2(2)
C20 C21 H21 119.9
C22 C21 H21 119.9
C23 C22 C21 119.69(19)
C23 C22 H22 120.2
C21 C22 H22 120.2
C22 C23 C24 120.40(19)
C22 C23 H23 119.8
C24 C23 H23 119.8
C19 C24 C23 119.97(18)
C19 C24 H24 120.0
C23 C24 H24 120.0
C30 C25 C26 120.05(16)
C30 C25 P1 121.21(14)
C26 C25 P1 118.68(13)
C27 C26 C25 119.87(18)
C27 C26 H26 120.1
C25 C26 H26 120.1
C28 C27 C26 119.85(19)
C28 C27 H27 120.1
C26 C27 H27 120.1
C29 C28 C27 120.48(18)
C29 C28 H28 119.8
C27 C28 H28 119.8
C28 C29 C30 120.28(19)
C28 C29 H29 119.9
C30 C29 H29 119.9
C25 C30 C29 119.46(18)
C25 C30 H30 120.3
C29 C30 H30 120.3
C32 C31 C36 120.03(15)
C32 C31 P1 119.91(13)
C36 C31 P1 119.95(13)
C33 C32 C31 119.84(16)
C33 C32 H32 120.1
C31 C32 H32 120.1
C34 C33 C32 120.04(17)
C34 C33 H33 120.0
C32 C33 H33 120.0
C33 C34 C35 120.34(16)
C33 C34 H34 119.8
C35 C34 H34 119.8
C36 C35 C34 120.22(17)
C36 C35 H35 119.9
C34 C35 H35 119.9
C35 C36 C31 119.51(17)
C35 C36 H36 120.2
C31 C36 H36 120.2
C38 C37 C42 119.97(16)
C38 C37 P1 120.83(13)
C42 C37 P1 118.61(13)
C39 C38 C37 119.35(16)
C39 C38 H38 120.3
C37 C38 H38 120.3
C40 C39 C38 120.50(16)
C40 C39 H39 119.7
C38 C39 H39 119.7
C41 C40 C39 119.88(17)
C41 C40 H40 120.1
C39 C40 H40 120.1
C42 C41 C40 120.23(16)
C42 C41 H41 119.9
C40 C41 H41 119.9
C41 C42 C37 120.02(16)
C41 C42 H42 120.0
C37 C42 H42 120.0
Cl1 C43 Cl2 110.92(11)
Cl1 C43 H43A 109.5
Cl2 C43 H43A 109.5
Cl1 C43 H43B 109.5
Cl2 C43 H43B 109.5
H43A C43 H43B 108.0

loop_
_geom_bond_atom_site_label_1
_geom_bond_atom_site_label_2
_geom_bond_distance
S1 O2 1.4557(13)
S1 O1 1.4572(14)
S1 O3 1.4593(14)
S1 C1 1.7741(16)
N1 C6 1.395(2)
N1 C11 1.420(2)
N1 H1N 0.89(3)
C1 C10 1.373(2)
C1 C2 1.421(2)
C2 C3 1.376(2)
C2 H2 0.9500
C3 C4 1.423(2)
C3 H3 0.9500
C4 C5 1.419(2)
C4 C9 1.427(2)
C5 C6 1.382(2)
C5 H5 0.9500
C6 C7 1.432(2)
C7 C8 1.367(2)
C7 H7 0.9500
C8 C9 1.425(2)
C8 H8 0.9500
C9 C10 1.413(2)
C10 H10 0.9500
C11 C12 1.392(3)
C11 C16 1.399(3)
C12 C13 1.398(3)
C12 H12 0.9500
C13 C14 1.388(3)
C13 H13 0.9500
C14 C15 1.396(3)
C14 C17 1.511(3)
C15 C16 1.395(3)
C15 H15 0.9500
C16 H16 0.9500
C17 H17A 0.9800
C17 H17B 0.9800
C17 H17C 0.9800
P1 C25 1.7936(17)
P1 C37 1.7939(17)
P1 C31 1.7969(16)
P1 C18 1.8202(18)
C18 C19 1.511(2)
C18 H18A 0.9900
C18 H18B 0.9900
C19 C24 1.394(2)
C19 C20 1.398(2)
C20 C21 1.387(3)
C20 H20 0.9500
C21 C22 1.388(3)
C21 H21 0.9500
C22 C23 1.387(3)
C22 H22 0.9500
C23 C24 1.401(3)
C23 H23 0.9500
C24 H24 0.9500
C25 C30 1.391(3)
C25 C26 1.400(3)
C26 C27 1.386(3)
C26 H26 0.9500
C27 C28 1.386(3)
C27 H27 0.9500
C28 C29 1.382(3)
C28 H28 0.9500
C29 C30 1.392(3)
C29 H29 0.9500
C30 H30 0.9500
C31 C32 1.396(3)
C31 C36 1.401(2)
C32 C33 1.391(2)
C32 H32 0.9500
C33 C34 1.386(3)
C33 H33 0.9500
C34 C35 1.390(3)
C34 H34 0.9500
C35 C36 1.389(2)
C35 H35 0.9500
C36 H36 0.9500
C37 C38 1.403(2)
C37 C42 1.403(2)
C38 C39 1.395(3)
C38 H38 0.9500
C39 C40 1.395(3)
C39 H39 0.9500
C40 C41 1.394(3)
C40 H40 0.9500
C41 C42 1.387(3)
C41 H41 0.9500
C42 H42 0.9500
C43 Cl1 1.763(2)
C43 Cl2 1.779(3)
C43 H43A 0.9900
C43 H43B 0.9900

loop_
_geom_hbond_atom_site_label_D
_geom_hbond_atom_site_label_H
_geom_hbond_atom_site_label_A
_geom_hbond_distance_DH
_geom_hbond_distance_HA
_geom_hbond_distance_DA
_geom_hbond_angle_DHA
_geom_hbond_site_symmetry_A
N1 H1N O3 0.89(3) 2.04(3) 2.922(2) 174(3) 1_545
